data_4106963
loop_
_publ_author_name
'Tania Lasanta'
'M. Elena Olmos'
'Antonio Laguna'
'Jos\'e M. L\'opez-de-Luzuriaga'
'Pan\<ce Naumov'

_publ_section_title
;
 Making the Golden Connection: Reversible Mechanochemical and Vapochemical
 Switching of Luminescence from Bimetallic Gold-Silver Clusters Associated
 through Aurophilic Interactions
;
_journal_name_full 'Journal of the American Chemical Society'
_journal_page_first 16358
_journal_page_last 16361
_journal_paper_doi 10.1021/ja206845s
_journal_volume 133
_journal_year 2011
_chemical_compound_source 'synthesis as described'
_chemical_formula_moiety 'C60 H72 Ag2 Au2 F22 I4 N2 O4'
_chemical_formula_sum 'C60 H72 Ag2 Au2 F22 I4 N2 O4'
_chemical_formula_weight 2420.47
_chemical_name_common 'TLC127 CH2Cl2/Et2O'
_chemical_name_systematic
;
 ?
;
_space_group_IT_number 14
_symmetry_cell_setting monoclinic
_symmetry_Int_Tables_number 14
_symmetry_space_group_name_Hall '-P 2yab'
_symmetry_space_group_name_H-M 'P 1 21/a 1'
_atom_sites_solution_hydrogens geom
_atom_sites_solution_primary direct
_atom_sites_solution_secondary difmap
_audit_conform_dict_location ftp://ftp.iucr.org/pub/cif_core.dic
_audit_conform_dict_name cif_core.dic
_audit_conform_dict_version 2.4
_audit_creation_date 2011-06-28T18:56:24-00:00
_audit_creation_method 'WinGX routine CIF_UPDATE'
_cell_angle_alpha 90
_cell_angle_beta 98.1540(10)
_cell_angle_gamma 90
_cell_formula_units_Z 8
_cell_length_a 26.1743(6)
_cell_length_b 19.2424(5)
_cell_length_c 29.4693(6)
_cell_measurement_reflns_used 34913
_cell_measurement_temperature 173(2)
_cell_measurement_theta_max 28.17
_cell_measurement_theta_min 0.7
_cell_measurement_wavelength 0.71073
_cell_volume 14692.3(6)
_computing_cell_refinement 'HKL Scalepack (Otwinowski & Minor 1997)'
_computing_data_collection 'Collect (Bruker AXS BV, 1997-2004)'
_computing_data_reduction 'HKL Denzo and Scalepack (Otwinowski & Minor 1997)'
_computing_molecular_graphics 'Ortep-3 for Windows (Farrugia, 1997)'
_computing_publication_material 'WinGX publication routines (Farrugia, 1999)'
_computing_structure_refinement 'SHELXL-97 (Sheldrick, 2008)'
_computing_structure_solution 'SHELXS-86 (Sheldrick, 1986)'
_diffrn_ambient_temperature 173(2)
_diffrn_detector 'CCD plate'
_diffrn_detector_area_resol_mean 9
_diffrn_measured_fraction_theta_full 0.98
_diffrn_measured_fraction_theta_max 0.98
_diffrn_measurement_device '95mm CCD camera on \k-goniostat'
_diffrn_measurement_device_type KappaCCD
_diffrn_measurement_method 'CCD rotation images, thick slices'
_diffrn_orient_matrix_type 'by Bruker AXS Collect from scalepack cell'
_diffrn_orient_matrix_UB_11 0.173347E-1
_diffrn_orient_matrix_UB_12 0.270402E-1
_diffrn_orient_matrix_UB_13 0.268305E-1
_diffrn_orient_matrix_UB_21 -0.230251E-1
_diffrn_orient_matrix_UB_22 0.405255E-1
_diffrn_orient_matrix_UB_23 -0.93388E-2
_diffrn_orient_matrix_UB_31 -0.256704E-1
_diffrn_orient_matrix_UB_32 -0.180898E-1
_diffrn_orient_matrix_UB_33 0.191844E-1
_diffrn_radiation_monochromator graphite
_diffrn_radiation_probe x-ray
_diffrn_radiation_type MoK\a
_diffrn_radiation_wavelength 0.71073
_diffrn_reflns_av_R_equivalents 0.134
_diffrn_reflns_av_unetI/netI 0.1167
_diffrn_reflns_limit_h_max 34
_diffrn_reflns_limit_h_min -34
_diffrn_reflns_limit_k_max 25
_diffrn_reflns_limit_k_min -25
_diffrn_reflns_limit_l_max 38
_diffrn_reflns_limit_l_min -39
_diffrn_reflns_number 207181
_diffrn_reflns_theta_full 28.17
_diffrn_reflns_theta_max 28.17
_diffrn_reflns_theta_min 0.7
_diffrn_source 'Enraf Nonius FR590'
_exptl_absorpt_coefficient_mu 6.288
_exptl_absorpt_correction_T_max 0.4463
_exptl_absorpt_correction_T_min 0.2688
_exptl_absorpt_correction_type multi-scan
_exptl_absorpt_process_details Scalepack
_exptl_crystal_colour colorless
_exptl_crystal_density_diffrn 2.189
_exptl_crystal_description block
_exptl_crystal_F_000 9120
_exptl_crystal_size_max 0.2
_exptl_crystal_size_mid 0.15
_exptl_crystal_size_min 0.1
_refine_diff_density_max 1.685
_refine_diff_density_min -1.644
_refine_diff_density_rms 0.206
_refine_ls_extinction_method none
_refine_ls_goodness_of_fit_ref 1.011
_refine_ls_hydrogen_treatment riding
_refine_ls_matrix_type full
_refine_ls_number_parameters 1721
_refine_ls_number_reflns 35334
_refine_ls_number_restraints 387
_refine_ls_restrained_S_all 1.01
_refine_ls_R_factor_all 0.154
_refine_ls_R_factor_gt 0.0583
_refine_ls_shift/su_max 0.003
_refine_ls_shift/su_mean 0
_refine_ls_structure_factor_coef Fsqd
_refine_ls_weighting_details 'calc w=1/[\s^2^(Fo^2^)+(0.0172P)^2^+70.8903P] where P=(Fo^2^+2Fc^2^)/3'
_refine_ls_weighting_scheme calc
_refine_ls_wR_factor_gt 0.0726
_refine_ls_wR_factor_ref 0.0917
_reflns_number_gt 18769
_reflns_number_total 35334
_reflns_threshold_expression >2\s(I)
_cod_data_source_file ja206845s_si_002_1.cif
_cod_data_source_block t24
_cod_original_cell_volume 14692.4(6)
_cod_original_sg_symbol_H-M 'P 21/a'
_cod_database_code 4106963

loop_
_symmetry_equiv_pos_as_xyz
'x, y, z'
'-x+1/2, y+1/2, -z'
'-x, -y, -z'
'x-1/2, -y-1/2, z'

loop_
_atom_site_label
_atom_site_type_symbol
_atom_site_fract_x
_atom_site_fract_y
_atom_site_fract_z
_atom_site_U_iso_or_equiv
_atom_site_adp_type
_atom_site_occupancy
_atom_site_symmetry_multiplicity
_atom_site_calc_flag
_atom_site_refinement_flags
_atom_site_disorder_assembly
_atom_site_disorder_group
Au1 Au 0.994346(12) 0.424537(17) 0.435967(11) 0.02745(8) Uani 1 1 d . . .
Au2 Au 0.998695(12) 0.491273(18) 0.308509(12) 0.03019(9) Uani 1 1 d . . .
Ag1 Ag 1.00033(2) 0.35471(3) 0.35243(2) 0.03022(16) Uani 1 1 d . . .
Ag2 Ag 1.07306(2) 0.48005(3) 0.38675(2) 0.03368(16) Uani 1 1 d . . .
Au3 Au 0.983798(12) 0.503584(17) 0.188149(11) 0.02833(8) Uani 1 1 d . . .
Au4 Au 0.995043(11) 0.569670(17) 0.061429(11) 0.02735(8) Uani 1 1 d . . .
Ag3 Ag 0.98675(2) 0.64069(3) 0.14397(2) 0.02999(16) Uani 1 1 d . . .
Ag4 Ag 0.91240(2) 0.51966(3) 0.10981(2) 0.03402(17) Uani 1 1 d . . .
C1 C 1.0208(3) 0.3227(4) 0.4372(3) 0.0274(19) Uani 1 1 d U . .
C2 C 1.0713(3) 0.2990(4) 0.4403(3) 0.033(2) Uani 1 1 d U . .
C3 C 1.0843(3) 0.2290(5) 0.4475(3) 0.042(2) Uani 1 1 d U . .
C4 C 1.0456(4) 0.1809(5) 0.4512(3) 0.046(2) Uani 1 1 d U . .
C5 C 0.9959(4) 0.2028(5) 0.4486(3) 0.041(2) Uani 1 1 d U . .
C6 C 0.9845(3) 0.2726(4) 0.4419(3) 0.032(2) Uani 1 1 d U . .
I1 I 1.13228(2) 0.36687(3) 0.43319(2) 0.04020(16) Uani 1 1 d . . .
F2 F 1.1329(2) 0.2064(3) 0.4507(2) 0.0711(18) Uani 1 1 d U . .
F3 F 1.0577(2) 0.1132(3) 0.4580(2) 0.0686(18) Uani 1 1 d U . .
F4 F 0.9585(2) 0.1556(3) 0.45213(19) 0.0581(15) Uani 1 1 d U . .
F5 F 0.93387(18) 0.2891(3) 0.43866(18) 0.0491(14) Uani 1 1 d U . .
C7 C 0.9597(3) 0.5195(4) 0.4397(3) 0.0250(18) Uani 1 1 d U . .
C8 C 0.9815(3) 0.5865(5) 0.4413(3) 0.0304(19) Uani 1 1 d U . .
C9 C 0.9524(3) 0.6454(5) 0.4441(3) 0.042(2) Uani 1 1 d U . .
C10 C 0.9003(3) 0.6411(5) 0.4454(3) 0.043(2) Uani 1 1 d U . .
C11 C 0.8771(3) 0.5770(5) 0.4447(3) 0.040(2) Uani 1 1 d U . .
C12 C 0.9070(3) 0.5192(5) 0.4412(3) 0.036(2) Uani 1 1 d U . .
I6 I 1.06096(2) 0.60025(3) 0.43885(2) 0.03865(15) Uani 1 1 d . . .
F7 F 0.9745(2) 0.7096(3) 0.44503(19) 0.0557(15) Uani 1 1 d U . .
F8 F 0.8729(2) 0.7004(3) 0.44834(19) 0.0616(16) Uani 1 1 d U . .
F9 F 0.82604(18) 0.5732(3) 0.44527(19) 0.0580(16) Uani 1 1 d U . .
F10 F 0.88154(17) 0.4580(3) 0.43889(18) 0.0461(14) Uani 1 1 d U . .
C13 C 0.9228(3) 0.5099(5) 0.3173(3) 0.0323(19) Uani 1 1 d U . .
C14 C 0.8824(3) 0.4631(5) 0.3191(3) 0.036(2) Uani 1 1 d U . .
C15 C 0.8334(3) 0.4839(5) 0.3255(3) 0.040(2) Uani 1 1 d U . .
C16 C 0.8226(3) 0.5535(6) 0.3300(3) 0.049(2) Uani 1 1 d U . .
C17 C 0.8612(3) 0.6005(5) 0.3293(3) 0.039(2) Uani 1 1 d U . .
C18 C 0.9102(3) 0.5785(5) 0.3230(3) 0.036(2) Uani 1 1 d U . .
I11 I 0.89378(2) 0.35563(3) 0.31360(2) 0.04681(17) Uani 1 1 d . . .
F12 F 0.79463(19) 0.4385(3) 0.3258(2) 0.0629(16) Uani 1 1 d U . .
F13 F 0.77498(19) 0.5743(3) 0.3352(2) 0.0673(18) Uani 1 1 d U . .
F14 F 0.8521(2) 0.6700(3) 0.33468(19) 0.0589(16) Uani 1 1 d U . .
F15 F 0.94648(19) 0.6289(3) 0.32330(18) 0.0474(13) Uani 1 1 d U . .
C19 C 1.0761(3) 0.4872(4) 0.3016(3) 0.0262(18) Uani 1 1 d U . .
C20 C 1.1062(3) 0.4296(4) 0.2945(3) 0.0274(18) Uani 1 1 d U . .
C21 C 1.1568(3) 0.4363(4) 0.2864(3) 0.0292(19) Uani 1 1 d U . .
C22 C 1.1801(3) 0.5003(5) 0.2867(3) 0.036(2) Uani 1 1 d U . .
C23 C 1.1519(3) 0.5593(4) 0.2937(3) 0.034(2) Uani 1 1 d U . .
C24 C 1.1010(3) 0.5510(4) 0.3011(3) 0.034(2) Uani 1 1 d U . .
I16 I 1.07748(2) 0.32734(3) 0.296057(19) 0.03043(14) Uani 1 1 d . . .
F17 F 1.18604(17) 0.3803(2) 0.27996(18) 0.0441(13) Uani 1 1 d U . .
F18 F 1.22932(18) 0.5062(3) 0.27934(18) 0.0536(15) Uani 1 1 d U . .
F19 F 1.1746(2) 0.6214(3) 0.29436(19) 0.0550(15) Uani 1 1 d U . .
F20 F 1.0755(2) 0.6103(2) 0.30776(19) 0.0515(14) Uani 1 1 d U . .
C25 C 1.0587(3) 0.4821(4) 0.1808(3) 0.0290(19) Uani 1 1 d U . .
C26 C 1.1015(3) 0.5268(4) 0.1792(3) 0.0268(18) Uani 1 1 d U . .
C27 C 1.1496(3) 0.5016(5) 0.1742(3) 0.035(2) Uani 1 1 d U . .
C28 C 1.1585(3) 0.4316(5) 0.1705(3) 0.039(2) Uani 1 1 d U . .
C29 C 1.1184(3) 0.3865(5) 0.1711(3) 0.035(2) Uani 1 1 d U . .
C30 C 1.0708(3) 0.4122(4) 0.1762(3) 0.0278(18) Uani 1 1 d U . .
I21 I 1.09253(2) 0.63459(3) 0.18309(2) 0.04145(16) Uani 1 1 d . . .
F22 F 1.18977(17) 0.5469(3) 0.17374(18) 0.0502(14) Uani 1 1 d U . .
F23 F 1.20663(18) 0.4092(3) 0.16672(18) 0.0568(15) Uani 1 1 d U . .
F24 F 1.12738(19) 0.3174(3) 0.16727(18) 0.0521(14) Uani 1 1 d U . .
F25 F 1.03302(17) 0.3633(2) 0.17577(17) 0.0408(13) Uani 1 1 d U . .
C31 C 0.9060(3) 0.5113(4) 0.1942(3) 0.031(2) Uani 1 1 d U . .
C32 C 0.8777(3) 0.5710(4) 0.2020(3) 0.0247(18) Uani 1 1 d U . .
C33 C 0.8279(3) 0.5673(4) 0.2114(3) 0.0284(19) Uani 1 1 d U . .
C34 C 0.8040(3) 0.5040(5) 0.2125(3) 0.035(2) Uani 1 1 d U . .
C35 C 0.8290(3) 0.4452(5) 0.2036(3) 0.039(2) Uani 1 1 d U . .
C36 C 0.8782(3) 0.4496(5) 0.1946(3) 0.037(2) Uani 1 1 d U . .
I26 I 0.90964(2) 0.67113(3) 0.19978(2) 0.03483(15) Uani 1 1 d . . .
F27 F 0.80158(17) 0.6253(3) 0.22034(17) 0.0445(13) Uani 1 1 d U . .
F28 F 0.75446(17) 0.5017(3) 0.22146(19) 0.0538(15) Uani 1 1 d U . .
F29 F 0.80475(19) 0.3836(3) 0.2044(2) 0.0570(16) Uani 1 1 d U . .
F30 F 0.90174(19) 0.3890(2) 0.18663(19) 0.0503(14) Uani 1 1 d U . .
C37 C 0.9695(3) 0.6727(4) 0.0592(3) 0.032(2) Uani 1 1 d U . .
C38 C 0.9186(3) 0.6966(5) 0.0556(3) 0.035(2) Uani 1 1 d U . .
C39 C 0.9061(4) 0.7649(5) 0.0491(3) 0.044(2) Uani 1 1 d U . .
C40 C 0.9449(4) 0.8121(5) 0.0450(3) 0.051(3) Uani 1 1 d U . .
C41 C 0.9945(4) 0.7914(5) 0.0468(3) 0.043(2) Uani 1 1 d U . .
C42 C 1.0063(3) 0.7232(5) 0.0539(3) 0.036(2) Uani 1 1 d U . .
I31 I 0.85694(2) 0.62841(3) 0.06094(2) 0.04283(17) Uani 1 1 d . . .
F32 F 0.8573(2) 0.7882(3) 0.0459(2) 0.0734(19) Uani 1 1 d U . .
F33 F 0.9321(2) 0.8802(3) 0.0388(2) 0.086(2) Uani 1 1 d U . .
F34 F 1.0322(2) 0.8381(3) 0.0431(2) 0.0674(17) Uani 1 1 d U . .
F35 F 1.05656(17) 0.7052(3) 0.05651(19) 0.0485(14) Uani 1 1 d U . .
C43 C 1.0275(3) 0.4725(4) 0.0602(3) 0.0306(19) Uani 1 1 d U . .
C44 C 1.0035(3) 0.4081(4) 0.0589(3) 0.0307(19) Uani 1 1 d U . .
C45 C 1.0308(3) 0.3465(5) 0.0587(3) 0.038(2) Uani 1 1 d U . .
C46 C 1.0828(4) 0.3464(5) 0.0589(3) 0.045(2) Uani 1 1 d U . .
C47 C 1.1080(3) 0.4086(6) 0.0595(3) 0.045(2) Uani 1 1 d U . .
C48 C 1.0805(3) 0.4701(5) 0.0608(3) 0.037(2) Uani 1 1 d U . .
I36 I 0.92361(2) 0.39991(3) 0.05824(2) 0.03831(15) Uani 1 1 d . . .
F37 F 1.0068(2) 0.2837(3) 0.05782(19) 0.0564(15) Uani 1 1 d U . .
F38 F 1.1098(2) 0.2868(3) 0.0584(2) 0.0689(18) Uani 1 1 d U . .
F39 F 1.16011(18) 0.4108(3) 0.06098(18) 0.0597(16) Uani 1 1 d U . .
F40 F 1.10837(17) 0.5298(3) 0.06234(17) 0.0453(13) Uani 1 1 d U . .
O1 O 0.9772(2) 0.2263(3) 0.3406(2) 0.0417(16) Uani 1 1 d U A .
O2 O 1.0436(2) 0.1891(3) 0.3065(2) 0.0510(18) Uani 1 1 d U A .
C49 C 1.0055(3) 0.1837(5) 0.3266(3) 0.036(2) Uani 1 1 d U . .
C50A C 0.9907(4) 0.1072(5) 0.3341(3) 0.051(3) Uiso 0.75 1 d PDU A 1
F41A F 0.9613(3) 0.0963(5) 0.3653(3) 0.070(3) Uiso 0.75 1 d PDU A 1
F42A F 1.0339(3) 0.0736(5) 0.3587(3) 0.078(3) Uiso 0.75 1 d PDU A 1
F43A F 0.9847(3) 0.0685(4) 0.2973(3) 0.059(2) Uiso 0.75 1 d PDU A 1
C50B C 0.9907(4) 0.1072(5) 0.3341(3) 0.051(3) Uiso 0.25 1 d PDU A 2
F41B F 0.9568(8) 0.0859(11) 0.2913(6) 0.048(6) Uiso 0.25 1 d PDU A 2
F42B F 1.0202(9) 0.0563(14) 0.3321(11) 0.085(9) Uiso 0.25 1 d PDU A 2
F43B F 0.9426(6) 0.0982(8) 0.3478(6) 0.015(4) Uiso 0.25 1 d PDU A 2
O3 O 1.1696(2) 0.4980(3) 0.3977(2) 0.0530(18) Uani 1 1 d U . .
O4 O 1.1688(2) 0.6038(4) 0.4276(3) 0.065(2) Uani 1 1 d U . .
C51 C 1.1893(4) 0.5517(5) 0.4148(3) 0.044(2) Uani 1 1 d U . .
C52 C 1.2481(4) 0.5506(5) 0.4196(4) 0.052(2) Uani 1 1 d U . .
F44 F 1.2688(2) 0.4998(3) 0.4464(2) 0.086(2) Uani 1 1 d U . .
F45 F 1.2702(2) 0.6098(3) 0.4380(2) 0.0726(18) Uani 1 1 d U . .
F46 F 1.2656(2) 0.5436(3) 0.3794(2) 0.0762(19) Uani 1 1 d U . .
O5 O 1.0107(2) 0.7673(3) 0.1568(2) 0.0427(16) Uani 1 1 d U B .
O6 O 0.9461(2) 0.8066(3) 0.1925(2) 0.057(2) Uani 1 1 d U B .
C53 C 0.9848(3) 0.8114(4) 0.1726(3) 0.031(2) Uani 1 1 d U . .
C54A C 1.0021(4) 0.8868(6) 0.1674(4) 0.066(3) Uiso 0.6 1 d PDU B 1
F47A F 1.0144(5) 0.9217(7) 0.2021(4) 0.095(4) Uiso 0.6 1 d PDU B 1
F48A F 0.9555(5) 0.9230(7) 0.1496(5) 0.103(4) Uiso 0.6 1 d PDU B 1
F49A F 1.0366(4) 0.8983(5) 0.1397(4) 0.058(3) Uiso 0.6 1 d PDU B 1
C54B C 1.0021(4) 0.8868(6) 0.1674(4) 0.066(3) Uiso 0.4 1 d PDU B 2
F47B F 1.0449(5) 0.8929(7) 0.2066(4) 0.054(4) Uiso 0.4 1 d PDU B 2
F48B F 0.9751(5) 0.9382(6) 0.1782(5) 0.043(3) Uiso 0.4 1 d PDU B 2
F49B F 1.0154(5) 0.9004(7) 0.1262(4) 0.041(4) Uiso 0.4 1 d PDU B 2
O7A O 0.8108(4) 0.5064(6) 0.0992(4) 0.082(3) Uiso 0.7 1 d PDU C 1
O8A O 0.8136(4) 0.4073(6) 0.0629(4) 0.058(3) Uiso 0.7 1 d PDU C 1
C55A C 0.7915(7) 0.4535(10) 0.0775(7) 0.058(5) Uiso 0.7 1 d PDU C 1
C56A C 0.7305(4) 0.4490(6) 0.0732(4) 0.059(3) Uiso 0.7 1 d PDU C 1
O7B O 0.8151(11) 0.4433(15) 0.0824(11) 0.074(10) Uiso 0.3 1 d PDU C 2
O8B O 0.7771(7) 0.5406(11) 0.0604(7) 0.048(6) Uiso 0.3 1 d PDU C 2
C55B C 0.7763(9) 0.4820(14) 0.0683(9) 0.020(6) Uiso 0.3 1 d PDU C 2
C56B C 0.7305(4) 0.4490(6) 0.0732(4) 0.059(3) Uiso 0.3 1 d PDU C 2
F50 F 0.7157(2) 0.3889(3) 0.0552(3) 0.089(2) Uani 1 1 d U . .
F51 F 0.7177(2) 0.4514(4) 0.1154(3) 0.092(2) Uani 1 1 d U . .
F52 F 0.7024(4) 0.4949(4) 0.0498(3) 0.151(4) Uani 1 1 d U . .
N1 N 0.8088(2) 0.2209(3) 0.4917(2) 0.0323(16) Uani 1 1 d U . .
C101 C 0.8071(3) 0.2986(4) 0.4807(3) 0.035(2) Uani 1 1 d U . .
H10A H 0.8186 0.3237 0.5088 0.042 Uiso 1 1 calc R . .
H10B H 0.8317 0.3078 0.4597 0.042 Uiso 1 1 calc R . .
C102 C 0.7551(3) 0.3282(5) 0.4599(3) 0.041(2) Uani 1 1 d U . .
H10C H 0.7414 0.302 0.4328 0.049 Uiso 1 1 calc R . .
H10D H 0.7308 0.3253 0.4818 0.049 Uiso 1 1 calc R . .
C103 C 0.7628(3) 0.4036(5) 0.4472(4) 0.057(3) Uani 1 1 d U . .
H10E H 0.7834 0.4055 0.4223 0.069 Uiso 1 1 calc R . .
H10F H 0.7816 0.4276 0.4733 0.069 Uiso 1 1 calc R . .
C104 C 0.7114(4) 0.4408(6) 0.4325(4) 0.089(4) Uani 1 1 d U . .
H10G H 0.6918 0.4156 0.4078 0.134 Uiso 1 1 calc R . .
H10H H 0.7179 0.487 0.4225 0.134 Uiso 1 1 calc R . .
H10I H 0.6923 0.4429 0.458 0.134 Uiso 1 1 calc R . .
C105 C 0.8646(3) 0.2058(4) 0.5116(3) 0.035(2) Uani 1 1 d U . .
H10J H 0.8736 0.2344 0.5387 0.042 Uiso 1 1 calc R . .
H10K H 0.8866 0.2199 0.4894 0.042 Uiso 1 1 calc R . .
C106 C 0.8767(4) 0.1302(5) 0.5247(3) 0.050(3) Uani 1 1 d U . .
H10L H 0.8782 0.1027 0.4973 0.06 Uiso 1 1 calc R . .
H10M H 0.8498 0.1113 0.5406 0.06 Uiso 1 1 calc R . .
C107 C 0.9289(4) 0.1273(5) 0.5560(3) 0.053(3) Uani 1 1 d U . .
H10N H 0.9545 0.1521 0.5415 0.064 Uiso 1 1 calc R . .
H10O H 0.9257 0.1506 0.5847 0.064 Uiso 1 1 calc R . .
C108 C 0.9472(5) 0.0539(6) 0.5660(4) 0.095(4) Uani 1 1 d U . .
H10P H 0.9206 0.0278 0.5776 0.142 Uiso 1 1 calc R . .
H10Q H 0.9776 0.0545 0.5885 0.142 Uiso 1 1 calc R . .
H10R H 0.9551 0.0327 0.5383 0.142 Uiso 1 1 calc R . .
C109 C 0.7918(3) 0.1775(5) 0.4492(3) 0.041(2) Uani 1 1 d U . .
H10S H 0.7964 0.1289 0.4574 0.049 Uiso 1 1 calc R . .
H10T H 0.7552 0.1851 0.4398 0.049 Uiso 1 1 calc R . .
C110 C 0.8194(3) 0.1915(5) 0.4085(3) 0.043(2) Uani 1 1 d U . .
H11A H 0.8564 0.1862 0.4173 0.051 Uiso 1 1 calc R . .
H11B H 0.8126 0.2386 0.3977 0.051 Uiso 1 1 calc R . .
C111 C 0.8002(4) 0.1399(5) 0.3703(3) 0.056(3) Uani 1 1 d U . .
H11C H 0.8092 0.0931 0.3807 0.067 Uiso 1 1 calc R . .
H11D H 0.763 0.1428 0.3635 0.067 Uiso 1 1 calc R . .
C112 C 0.8237(4) 0.1546(6) 0.3271(4) 0.075(4) Uani 1 1 d U . .
H11E H 0.811 0.1982 0.3143 0.112 Uiso 1 1 calc R . .
H11F H 0.8144 0.1182 0.3052 0.112 Uiso 1 1 calc R . .
H11G H 0.8606 0.1568 0.3344 0.112 Uiso 1 1 calc R . .
C113 C 0.7728(3) 0.2029(5) 0.5264(3) 0.040(2) Uani 1 1 d U . .
H11H H 0.7697 0.1528 0.5278 0.048 Uiso 1 1 calc R . .
H11I H 0.7389 0.2215 0.5155 0.048 Uiso 1 1 calc R . .
C114 C 0.7905(3) 0.2308(5) 0.5751(3) 0.043(2) Uani 1 1 d U . .
H11J H 0.8223 0.2078 0.588 0.052 Uiso 1 1 calc R . .
H11K H 0.7974 0.2802 0.5737 0.052 Uiso 1 1 calc R . .
C115 C 0.7492(4) 0.2179(6) 0.6056(3) 0.059(3) Uani 1 1 d U . .
H11L H 0.7177 0.2416 0.5927 0.07 Uiso 1 1 calc R . .
H11M H 0.7418 0.1685 0.6062 0.07 Uiso 1 1 calc R . .
C116 C 0.7655(4) 0.2431(6) 0.6535(3) 0.065(3) Uani 1 1 d U . .
H11N H 0.7972 0.221 0.666 0.097 Uiso 1 1 calc R . .
H11O H 0.7392 0.2319 0.672 0.097 Uiso 1 1 calc R . .
H11P H 0.7703 0.2925 0.6532 0.097 Uiso 1 1 calc R . .
N2 N 0.1890(2) 0.7770(4) 0.0110(2) 0.0336(16) Uani 1 1 d U . .
C117 C 0.2289(3) 0.7899(5) -0.0214(3) 0.040(2) Uani 1 1 d U . .
H11Q H 0.2335 0.8397 -0.0241 0.048 Uiso 1 1 calc R . .
H11R H 0.2617 0.7707 -0.0075 0.048 Uiso 1 1 calc R . .
C118 C 0.2165(3) 0.7605(5) -0.0687(3) 0.041(2) Uani 1 1 d U . .
H11S H 0.1841 0.7798 -0.0835 0.05 Uiso 1 1 calc R . .
H11T H 0.2124 0.7105 -0.0669 0.05 Uiso 1 1 calc R . .
C119 C 0.2591(4) 0.7771(5) -0.0970(3) 0.058(3) Uani 1 1 d U . .
H11U H 0.263 0.8272 -0.0985 0.07 Uiso 1 1 calc R . .
H11V H 0.2914 0.7581 -0.0818 0.07 Uiso 1 1 calc R . .
C120 C 0.2488(4) 0.7486(6) -0.1451(4) 0.072(4) Uani 1 1 d U . .
H12A H 0.2481 0.6987 -0.1439 0.108 Uiso 1 1 calc R . .
H12B H 0.2757 0.7634 -0.162 0.108 Uiso 1 1 calc R . .
H12C H 0.2162 0.7655 -0.1599 0.108 Uiso 1 1 calc R . .
C121 C 0.2050(3) 0.8201(5) 0.0539(3) 0.041(2) Uani 1 1 d U . .
H12D H 0.2399 0.8071 0.0666 0.049 Uiso 1 1 calc R . .
H12E H 0.2058 0.8686 0.045 0.049 Uiso 1 1 calc R . .
C122 C 0.1715(3) 0.8140(5) 0.0914(3) 0.047(2) Uani 1 1 d U . .
H12F H 0.1713 0.7661 0.1017 0.057 Uiso 1 1 calc R . .
H12G H 0.1364 0.827 0.0795 0.057 Uiso 1 1 calc R . .
C123 C 0.1915(4) 0.8604(5) 0.1313(3) 0.059(3) Uani 1 1 d U . .
H12H H 0.2276 0.8497 0.1411 0.071 Uiso 1 1 calc R . .
H12I H 0.1895 0.9084 0.1211 0.071 Uiso 1 1 calc R . .
C124 C 0.1626(5) 0.8532(7) 0.1716(4) 0.091(4) Uani 1 1 d U . .
H12J H 0.1267 0.8623 0.1621 0.137 Uiso 1 1 calc R . .
H12K H 0.176 0.8858 0.195 0.137 Uiso 1 1 calc R . .
H12L H 0.1668 0.8068 0.1836 0.137 Uiso 1 1 calc R . .
C125 C 0.1358(3) 0.7978(5) -0.0125(3) 0.038(2) Uani 1 1 d U . .
H12M H 0.126 0.7665 -0.038 0.046 Uiso 1 1 calc R . .
H12N H 0.1114 0.7913 0.009 0.046 Uiso 1 1 calc R . .
C126 C 0.1307(3) 0.8715(5) -0.0303(3) 0.044(2) Uani 1 1 d U . .
H12O H 0.1358 0.9034 -0.0046 0.053 Uiso 1 1 calc R . .
H12P H 0.1576 0.8803 -0.0491 0.053 Uiso 1 1 calc R . .
C127 C 0.0789(4) 0.8849(6) -0.0580(4) 0.067(3) Uani 1 1 d U . .
H12Q H 0.0714 0.8475 -0.0801 0.081 Uiso 1 1 calc R . .
H12R H 0.0528 0.8838 -0.0377 0.081 Uiso 1 1 calc R . .
C128 C 0.0752(4) 0.9521(6) -0.0831(4) 0.075(3) Uani 1 1 d U . .
H12S H 0.0838 0.9894 -0.0617 0.112 Uiso 1 1 calc R . .
H12T H 0.0406 0.9583 -0.0984 0.112 Uiso 1 1 calc R . .
H12U H 0.0987 0.9521 -0.1053 0.112 Uiso 1 1 calc R . .
C129 C 0.1861(3) 0.6998(4) 0.0217(3) 0.039(2) Uani 1 1 d U . .
H12V H 0.1596 0.6931 0.0412 0.046 Uiso 1 1 calc R . .
H12W H 0.1752 0.6752 -0.0067 0.046 Uiso 1 1 calc R . .
C130 C 0.2356(3) 0.6669(5) 0.0449(3) 0.042(2) Uani 1 1 d U . .
H13A H 0.2488 0.693 0.0723 0.05 Uiso 1 1 calc R . .
H13B H 0.2615 0.6679 0.0244 0.05 Uiso 1 1 calc R . .
C131 C 0.2251(4) 0.5922(5) 0.0577(4) 0.061(3) Uani 1 1 d U . .
H13C H 0.2073 0.5686 0.0309 0.073 Uiso 1 1 calc R . .
H13D H 0.2023 0.5923 0.081 0.073 Uiso 1 1 calc R . .
C132 C 0.2739(4) 0.5515(6) 0.0756(5) 0.092(4) Uani 1 1 d U . .
H13E H 0.297 0.5519 0.053 0.139 Uiso 1 1 calc R . .
H13F H 0.2649 0.5044 0.0818 0.139 Uiso 1 1 calc R . .
H13G H 0.2906 0.5727 0.1033 0.139 Uiso 1 1 calc R . .
N3 N 0.8931(3) 0.8772(4) 0.2999(3) 0.0515(19) Uani 1 1 d U . .
C133 C 0.8989(4) 0.9074(6) 0.3486(4) 0.069(3) Uani 1 1 d U . .
H13H H 0.934 0.9241 0.356 0.083 Uiso 1 1 calc R . .
H13I H 0.8764 0.9475 0.3478 0.083 Uiso 1 1 calc R . .
C134 C 0.8882(4) 0.8631(7) 0.3863(4) 0.087(4) Uani 1 1 d U . .
H13J H 0.904 0.8181 0.3833 0.104 Uiso 1 1 calc R . .
H13K H 0.8512 0.856 0.3837 0.104 Uiso 1 1 calc R . .
C135 C 0.9067(6) 0.8909(8) 0.4324(4) 0.111(5) Uani 1 1 d U . .
H13L H 0.8896 0.8648 0.4541 0.133 Uiso 1 1 calc R . .
H13M H 0.9432 0.8803 0.4392 0.133 Uiso 1 1 calc R . .
C136 C 0.9006(5) 0.9622(7) 0.4418(5) 0.104(4) Uani 1 1 d U . .
H13N H 0.921 0.9739 0.4704 0.155 Uiso 1 1 calc R . .
H13O H 0.8649 0.9718 0.4435 0.155 Uiso 1 1 calc R . .
H13P H 0.9117 0.9895 0.4177 0.155 Uiso 1 1 calc R . .
C137 C 0.9338(4) 0.8119(6) 0.3001(4) 0.067(3) Uani 1 1 d U . .
H13Q H 0.9245 0.7773 0.3214 0.081 Uiso 1 1 calc R . .
H13R H 0.9284 0.791 0.2698 0.081 Uiso 1 1 calc R . .
C138 C 0.9888(4) 0.8260(5) 0.3117(4) 0.069(3) Uani 1 1 d U . .
H13S H 0.9953 0.8442 0.3427 0.082 Uiso 1 1 calc R . .
H13T H 0.9986 0.8615 0.2912 0.082 Uiso 1 1 calc R . .
C139 C 1.0219(4) 0.7626(6) 0.3085(5) 0.091(4) Uani 1 1 d U . .
H13U H 1.0139 0.7292 0.3312 0.109 Uiso 1 1 calc R . .
H13V H 1.0121 0.7418 0.2786 0.109 Uiso 1 1 calc R . .
C140 C 1.0761(5) 0.7733(7) 0.3150(6) 0.121(6) Uani 1 1 d U . .
H14A H 1.0843 0.8112 0.2961 0.182 Uiso 1 1 calc R . .
H14B H 1.093 0.7319 0.3066 0.182 Uiso 1 1 calc R . .
H14C H 1.0877 0.784 0.3466 0.182 Uiso 1 1 calc R . .
C141 C 0.9081(4) 0.9262(5) 0.2671(4) 0.060(3) Uani 1 1 d U . .
H14D H 0.9117 0.9022 0.2388 0.072 Uiso 1 1 calc R . .
H14E H 0.9412 0.9466 0.279 0.072 Uiso 1 1 calc R . .
C142 C 0.8677(4) 0.9835(5) 0.2575(5) 0.075(3) Uani 1 1 d U . .
H14F H 0.8714 1.0164 0.2826 0.09 Uiso 1 1 calc R . .
H14G H 0.8334 0.9636 0.2548 0.09 Uiso 1 1 calc R . .
C143 C 0.8747(4) 1.0209(7) 0.2128(4) 0.086(4) Uani 1 1 d U . .
H14H H 0.9098 1.0385 0.2158 0.103 Uiso 1 1 calc R . .
H14I H 0.8709 0.987 0.1882 0.103 Uiso 1 1 calc R . .
C144 C 0.8392(4) 1.0790(7) 0.1993(5) 0.110(5) Uani 1 1 d U . .
H14J H 0.8053 1.0671 0.2056 0.164 Uiso 1 1 calc R . .
H14K H 0.838 1.0879 0.1671 0.164 Uiso 1 1 calc R . .
H14L H 0.8511 1.1198 0.2163 0.164 Uiso 1 1 calc R . .
C145 C 0.8407(4) 0.8470(6) 0.2878(4) 0.070(3) Uani 1 1 d U . .
H14M H 0.8384 0.8068 0.3073 0.084 Uiso 1 1 calc R . .
H14N H 0.816 0.8809 0.2958 0.084 Uiso 1 1 calc R . .
C146 C 0.8241(4) 0.8259(7) 0.2421(4) 0.083(4) Uani 1 1 d U . .
H14O H 0.844 0.7852 0.2362 0.099 Uiso 1 1 calc R . .
H14P H 0.8334 0.8625 0.2221 0.099 Uiso 1 1 calc R . .
C147 C 0.7683(4) 0.8091(6) 0.2276(4) 0.064(3) Uani 1 1 d U . .
H14Q H 0.7599 0.7661 0.242 0.077 Uiso 1 1 calc R . .
H14R H 0.7471 0.8457 0.2378 0.077 Uiso 1 1 calc R . .
C148 C 0.7564(5) 0.8020(6) 0.1769(4) 0.091(4) Uani 1 1 d U . .
H14S H 0.7801 0.7696 0.1663 0.136 Uiso 1 1 calc R . .
H14T H 0.7599 0.8464 0.1628 0.136 Uiso 1 1 calc R . .
H14U H 0.7218 0.7853 0.1688 0.136 Uiso 1 1 calc R . .
N4 N 0.1028(2) 0.1078(4) 0.2047(2) 0.0338(16) Uani 1 1 d U . .
C149 C 0.1131(3) 0.1120(5) 0.1553(3) 0.039(2) Uani 1 1 d U . .
H14V H 0.1011 0.1568 0.143 0.047 Uiso 1 1 calc R . .
H14W H 0.1501 0.1101 0.1551 0.047 Uiso 1 1 calc R . .
C150 C 0.0885(4) 0.0568(5) 0.1242(3) 0.048(2) Uani 1 1 d U . .
H15A H 0.0552 0.0455 0.1331 0.057 Uiso 1 1 calc R . .
H15B H 0.1097 0.0153 0.1283 0.057 Uiso 1 1 calc R . .
C151 C 0.0808(4) 0.0760(6) 0.0739(3) 0.059(3) Uani 1 1 d U . .
H15C H 0.1131 0.0926 0.0654 0.071 Uiso 1 1 calc R . .
H15D H 0.0557 0.1134 0.0686 0.071 Uiso 1 1 calc R . .
C152 C 0.0621(5) 0.0141(6) 0.0446(4) 0.082(4) Uani 1 1 d U . .
H15E H 0.0879 -0.0217 0.0483 0.123 Uiso 1 1 calc R . .
H15F H 0.0557 0.0279 0.013 0.123 Uiso 1 1 calc R . .
H15G H 0.0307 -0.0033 0.0538 0.123 Uiso 1 1 calc R . .
C153 C 0.1211(3) 0.0356(4) 0.2235(3) 0.040(2) Uani 1 1 d U . .
H15H H 0.101 0.0004 0.2053 0.048 Uiso 1 1 calc R . .
H15I H 0.1568 0.0296 0.219 0.048 Uiso 1 1 calc R . .
C154 C 0.1172(4) 0.0226(5) 0.2728(3) 0.055(3) Uani 1 1 d U . .
H15J H 0.081 0.0204 0.2766 0.065 Uiso 1 1 calc R . .
H15K H 0.1325 0.0615 0.2908 0.065 Uiso 1 1 calc R . .
C155 C 0.1437(4) -0.0443(5) 0.2914(4) 0.063(3) Uani 1 1 d U . .
H15L H 0.1282 -0.0829 0.2733 0.076 Uiso 1 1 calc R . .
H15M H 0.1797 -0.042 0.2871 0.076 Uiso 1 1 calc R . .
C156 C 0.1411(5) -0.0588(6) 0.3397(4) 0.085(4) Uani 1 1 d U . .
H15N H 0.1537 -0.0194 0.3579 0.128 Uiso 1 1 calc R . .
H15O H 0.1619 -0.0987 0.3492 0.128 Uiso 1 1 calc R . .
H15P H 0.1059 -0.0678 0.3437 0.128 Uiso 1 1 calc R . .
C157 C 0.0461(3) 0.1161(5) 0.2084(3) 0.042(2) Uani 1 1 d U . .
H15Q H 0.028 0.0753 0.1952 0.05 Uiso 1 1 calc R . .
H15R H 0.0422 0.1174 0.2406 0.05 Uiso 1 1 calc R . .
C158 C 0.0206(3) 0.1786(5) 0.1859(3) 0.046(2) Uani 1 1 d U . .
H15S H 0.023 0.1774 0.1533 0.055 Uiso 1 1 calc R . .
H15T H 0.0382 0.2201 0.1986 0.055 Uiso 1 1 calc R . .
C159 C -0.0355(3) 0.1812(6) 0.1928(4) 0.068(3) Uani 1 1 d U . .
H15U H -0.0525 0.14 0.1792 0.082 Uiso 1 1 calc R . .
H15V H -0.0371 0.1795 0.2255 0.082 Uiso 1 1 calc R . .
C160 C -0.0641(4) 0.2415(6) 0.1740(5) 0.107(5) Uani 1 1 d U . .
H16A H -0.0519 0.2821 0.1912 0.161 Uiso 1 1 calc R . .
H16B H -0.1001 0.235 0.1758 0.161 Uiso 1 1 calc R . .
H16C H -0.0593 0.2474 0.1425 0.161 Uiso 1 1 calc R . .
C161 C 0.1344(3) 0.1634(4) 0.2334(3) 0.038(2) Uani 1 1 d U . .
H16A H 0.1273 0.2078 0.2183 0.045 Uiso 1 1 calc R . .
H16B H 0.122 0.1661 0.2628 0.045 Uiso 1 1 calc R . .
C162 C 0.1918(3) 0.1536(5) 0.2419(3) 0.047(2) Uani 1 1 d U . .
H16C H 0.2054 0.1546 0.2129 0.056 Uiso 1 1 calc R . .
H16D H 0.1998 0.1085 0.2559 0.056 Uiso 1 1 calc R . .
C163 C 0.2174(4) 0.2100(5) 0.2731(4) 0.057(3) Uani 1 1 d U . .
H16E H 0.2542 0.2091 0.2718 0.068 Uiso 1 1 calc R . .
H16F H 0.2044 0.2548 0.2614 0.068 Uiso 1 1 calc R . .
C164 C 0.2089(4) 0.2039(6) 0.3224(4) 0.072(3) Uani 1 1 d U . .
H16G H 0.1728 0.2091 0.3244 0.107 Uiso 1 1 calc R . .
H16H H 0.228 0.2396 0.3401 0.107 Uiso 1 1 calc R . .
H16I H 0.2205 0.1592 0.334 0.107 Uiso 1 1 calc R . .

loop_
_atom_site_aniso_label
_atom_site_aniso_U_11
_atom_site_aniso_U_22
_atom_site_aniso_U_33
_atom_site_aniso_U_23
_atom_site_aniso_U_13
_atom_site_aniso_U_12
Au1 0.02903(18) 0.02748(19) 0.0269(2) 0.00031(16) 0.00758(14) 0.00169(15)
Au2 0.03531(19) 0.02416(19) 0.0321(2) 0.00177(16) 0.00827(15) 0.00540(15)
Ag1 0.0340(4) 0.0289(4) 0.0285(4) 0.0017(3) 0.0070(3) 0.0031(3)
Ag2 0.0384(4) 0.0342(4) 0.0299(4) -0.0047(3) 0.0097(3) -0.0042(3)
Au3 0.02914(18) 0.02397(19) 0.0328(2) 0.00125(16) 0.00768(15) 0.00110(15)
Au4 0.02485(18) 0.0304(2) 0.0272(2) 0.00223(16) 0.00488(14) 0.00001(14)
Ag3 0.0311(4) 0.0295(4) 0.0298(4) 0.0026(3) 0.0058(3) 0.0001(3)
Ag4 0.0358(4) 0.0345(4) 0.0327(4) -0.0036(3) 0.0083(3) -0.0006(3)
C1 0.031(4) 0.024(4) 0.029(5) 0.002(4) 0.008(4) 0.002(3)
C2 0.033(4) 0.034(5) 0.031(5) 0.003(4) 0.000(4) 0.002(4)
C3 0.038(5) 0.037(5) 0.048(6) 0.013(5) -0.004(5) 0.015(4)
C4 0.069(5) 0.029(5) 0.040(6) 0.012(5) 0.011(5) 0.006(4)
C5 0.055(5) 0.026(4) 0.043(6) 0.009(5) 0.010(5) -0.005(4)
C6 0.040(4) 0.033(4) 0.025(5) 0.003(4) 0.009(4) -0.001(4)
I1 0.0276(3) 0.0454(4) 0.0464(4) -0.0022(3) 0.0011(3) 0.0025(3)
F2 0.046(3) 0.059(4) 0.104(5) 0.012(4) -0.006(3) 0.024(3)
F3 0.089(4) 0.029(3) 0.085(5) 0.013(3) 0.004(4) 0.014(3)
F4 0.075(4) 0.037(3) 0.066(4) 0.008(3) 0.024(3) -0.010(3)
F5 0.040(3) 0.044(3) 0.068(4) 0.004(3) 0.024(3) -0.003(2)
C7 0.030(4) 0.025(4) 0.019(4) -0.005(4) -0.001(4) 0.007(3)
C8 0.029(4) 0.037(4) 0.024(5) -0.008(4) 0.001(4) 0.005(3)
C9 0.048(5) 0.034(5) 0.043(6) -0.005(5) 0.003(5) 0.009(4)
C10 0.043(5) 0.044(5) 0.042(6) -0.012(5) 0.003(5) 0.027(4)
C11 0.029(4) 0.056(5) 0.031(5) -0.004(5) -0.004(4) 0.013(4)
C12 0.036(4) 0.039(5) 0.030(5) -0.003(5) -0.001(4) 0.006(4)
I6 0.0416(4) 0.0324(4) 0.0425(4) -0.0098(3) 0.0079(3) -0.0055(3)
F7 0.070(4) 0.029(3) 0.066(4) -0.004(3) 0.004(3) 0.007(3)
F8 0.060(4) 0.051(4) 0.071(4) -0.016(3) -0.001(3) 0.029(3)
F9 0.034(3) 0.071(4) 0.067(4) -0.004(3) -0.002(3) 0.018(3)
F10 0.031(3) 0.045(3) 0.063(4) 0.002(3) 0.009(3) 0.001(2)
C13 0.039(5) 0.033(4) 0.026(5) 0.003(4) 0.007(4) 0.011(4)
C14 0.035(4) 0.037(5) 0.035(6) 0.005(4) 0.004(4) 0.012(4)
C15 0.032(4) 0.055(5) 0.034(5) -0.014(5) 0.004(4) 0.004(4)
C16 0.034(5) 0.064(5) 0.049(6) -0.021(6) 0.004(5) 0.014(4)
C17 0.048(4) 0.039(5) 0.028(5) -0.006(5) 0.000(4) 0.022(4)
C18 0.046(5) 0.033(5) 0.029(5) 0.001(4) 0.003(4) 0.006(4)
I11 0.0371(3) 0.0365(4) 0.0635(5) -0.0009(3) -0.0044(3) 0.0006(3)
F12 0.035(3) 0.079(4) 0.074(4) -0.010(4) 0.004(3) -0.005(3)
F13 0.036(3) 0.089(5) 0.077(4) -0.029(4) 0.007(3) 0.021(3)
F14 0.064(4) 0.044(3) 0.067(4) -0.016(3) 0.006(3) 0.025(3)
F15 0.054(3) 0.035(3) 0.054(4) 0.004(3) 0.011(3) 0.009(2)
C19 0.032(4) 0.018(4) 0.029(5) 0.001(4) 0.005(4) 0.004(3)
C20 0.037(4) 0.020(4) 0.025(5) -0.003(4) 0.003(4) -0.003(3)
C21 0.034(4) 0.027(4) 0.028(5) -0.002(4) 0.008(4) 0.012(3)
C22 0.030(4) 0.041(4) 0.038(5) 0.004(5) 0.004(4) -0.003(4)
C23 0.053(5) 0.023(4) 0.030(5) -0.006(4) 0.012(4) -0.010(4)
C24 0.053(5) 0.025(4) 0.024(5) 0.000(4) 0.012(4) -0.002(4)
I16 0.0376(3) 0.0226(3) 0.0327(3) -0.0052(3) 0.0103(3) 0.0004(2)
F17 0.037(3) 0.036(3) 0.063(4) 0.003(3) 0.016(3) 0.004(2)
F18 0.038(3) 0.063(4) 0.064(4) -0.002(3) 0.020(3) -0.011(3)
F19 0.069(4) 0.036(3) 0.064(4) -0.005(3) 0.021(3) -0.022(3)
F20 0.071(4) 0.020(3) 0.069(4) 0.002(3) 0.030(3) 0.004(2)
C25 0.027(4) 0.034(4) 0.025(5) 0.003(4) -0.001(4) 0.000(3)
C26 0.033(4) 0.025(4) 0.022(5) 0.001(4) 0.002(4) -0.001(3)
C27 0.022(4) 0.052(5) 0.028(5) 0.002(5) -0.005(4) 0.000(4)
C28 0.022(4) 0.054(5) 0.037(6) -0.007(5) -0.006(4) 0.017(4)
C29 0.037(4) 0.040(5) 0.029(5) -0.004(5) 0.005(4) 0.011(4)
C30 0.032(4) 0.033(4) 0.019(5) 0.001(4) 0.006(4) 0.000(3)
I21 0.0334(3) 0.0315(4) 0.0563(4) 0.0000(3) -0.0048(3) -0.0028(3)
F22 0.029(3) 0.058(4) 0.064(4) -0.005(3) 0.009(3) -0.002(2)
F23 0.035(3) 0.073(4) 0.062(4) -0.011(3) 0.004(3) 0.017(3)
F24 0.056(3) 0.047(3) 0.055(4) 0.004(3) 0.014(3) 0.020(3)
F25 0.041(3) 0.030(3) 0.052(3) 0.003(3) 0.007(2) -0.003(2)
C31 0.028(4) 0.030(4) 0.037(5) -0.007(4) 0.012(4) -0.004(3)
C32 0.022(4) 0.021(4) 0.030(5) 0.003(4) -0.001(3) -0.001(3)
C33 0.029(4) 0.030(4) 0.029(5) 0.001(4) 0.012(4) -0.002(3)
C34 0.027(4) 0.044(4) 0.037(5) -0.002(5) 0.015(4) -0.010(4)
C35 0.043(5) 0.029(4) 0.049(6) -0.006(5) 0.017(5) -0.017(4)
C36 0.035(5) 0.030(4) 0.048(6) 0.000(5) 0.012(4) 0.000(4)
I26 0.0410(3) 0.0236(3) 0.0430(4) -0.0069(3) 0.0167(3) -0.0046(3)
F27 0.035(3) 0.043(3) 0.059(4) -0.005(3) 0.019(2) 0.007(2)
F28 0.031(3) 0.056(4) 0.078(4) 0.003(3) 0.022(3) -0.008(2)
F29 0.052(3) 0.039(3) 0.084(4) -0.001(3) 0.023(3) -0.022(3)
F30 0.060(3) 0.021(3) 0.075(4) -0.005(3) 0.031(3) -0.005(2)
C37 0.033(4) 0.033(5) 0.030(5) 0.011(4) 0.004(4) -0.002(3)
C38 0.033(4) 0.037(5) 0.034(5) 0.010(4) 0.003(4) 0.000(4)
C39 0.045(5) 0.043(5) 0.043(6) 0.011(5) 0.006(5) 0.014(4)
C40 0.067(5) 0.033(5) 0.053(7) 0.010(5) 0.014(6) 0.009(4)
C41 0.055(5) 0.036(5) 0.043(6) 0.006(5) 0.022(5) -0.001(4)
C42 0.036(4) 0.040(5) 0.034(6) 0.012(5) 0.011(4) 0.000(4)
I31 0.0235(3) 0.0465(4) 0.0566(4) 0.0043(3) -0.0010(3) 0.0034(3)
F32 0.054(3) 0.052(4) 0.113(5) 0.024(4) 0.005(3) 0.027(3)
F33 0.098(5) 0.039(4) 0.125(6) 0.031(4) 0.030(4) 0.018(3)
F34 0.082(4) 0.039(3) 0.089(5) 0.007(3) 0.039(4) -0.014(3)
F35 0.034(3) 0.038(3) 0.078(4) 0.005(3) 0.025(3) -0.002(2)
C43 0.035(4) 0.036(5) 0.021(5) -0.002(4) 0.005(4) 0.002(4)
C44 0.030(4) 0.033(4) 0.028(5) -0.002(4) 0.002(4) 0.005(3)
C45 0.049(5) 0.037(5) 0.026(5) -0.015(4) -0.006(4) 0.008(4)
C46 0.053(5) 0.044(5) 0.036(6) -0.005(5) 0.002(5) 0.027(4)
C47 0.032(4) 0.066(5) 0.037(6) 0.002(6) 0.009(4) 0.020(4)
C48 0.038(4) 0.042(5) 0.030(5) 0.004(5) 0.005(4) -0.002(4)
I36 0.0355(3) 0.0353(4) 0.0434(4) -0.0115(3) 0.0033(3) -0.0073(3)
F37 0.079(4) 0.031(3) 0.057(4) -0.018(3) 0.004(3) 0.003(3)
F38 0.066(4) 0.068(4) 0.068(4) -0.022(3) -0.007(3) 0.041(3)
F39 0.036(3) 0.091(5) 0.051(4) -0.012(3) 0.001(3) 0.023(3)
F40 0.030(3) 0.060(4) 0.047(3) 0.006(3) 0.007(2) -0.002(2)
O1 0.053(4) 0.025(4) 0.051(4) 0.001(3) 0.020(3) 0.003(3)
O2 0.053(4) 0.032(4) 0.073(5) -0.014(4) 0.029(4) -0.013(3)
C49 0.040(5) 0.031(6) 0.038(6) -0.010(5) 0.003(4) -0.003(4)
O3 0.061(4) 0.055(4) 0.047(4) -0.014(3) 0.021(3) -0.025(4)
O4 0.047(4) 0.048(4) 0.099(6) -0.017(4) 0.014(4) -0.010(3)
C51 0.049(5) 0.035(5) 0.049(7) -0.001(5) 0.010(4) -0.015(4)
C52 0.049(5) 0.043(6) 0.063(7) -0.011(5) 0.002(5) -0.004(4)
F44 0.087(5) 0.071(4) 0.093(5) 0.006(4) -0.008(4) 0.019(4)
F45 0.048(3) 0.059(4) 0.109(5) -0.033(4) 0.006(3) -0.016(3)
F46 0.060(4) 0.098(5) 0.075(4) -0.021(4) 0.025(3) -0.021(3)
O5 0.051(4) 0.028(4) 0.054(4) -0.001(3) 0.022(3) -0.002(3)
O6 0.071(5) 0.030(4) 0.079(5) -0.021(4) 0.045(4) -0.016(3)
C53 0.039(5) 0.019(5) 0.034(6) -0.005(4) 0.009(4) -0.008(4)
F50 0.060(4) 0.059(4) 0.147(6) -0.039(4) 0.011(4) -0.010(3)
F51 0.072(4) 0.107(6) 0.107(5) -0.009(4) 0.048(4) -0.022(4)
F52 0.199(9) 0.087(5) 0.145(7) 0.000(5) -0.048(7) 0.073(6)
N1 0.031(4) 0.029(4) 0.039(4) -0.001(3) 0.010(3) -0.007(3)
C101 0.031(5) 0.032(4) 0.040(6) 0.005(4) 0.005(4) -0.009(4)
C102 0.032(5) 0.040(5) 0.050(6) 0.001(5) 0.003(4) -0.003(4)
C103 0.046(6) 0.048(6) 0.076(8) 0.020(6) -0.001(5) 0.007(5)
C104 0.079(8) 0.078(9) 0.097(10) 0.032(8) -0.035(7) 0.022(7)
C105 0.027(4) 0.038(5) 0.040(6) 0.009(4) 0.008(4) -0.003(4)
C106 0.061(6) 0.034(5) 0.053(7) 0.006(5) 0.005(5) 0.001(4)
C107 0.060(6) 0.052(6) 0.045(7) 0.015(5) 0.002(5) 0.017(5)
C108 0.118(11) 0.062(8) 0.093(10) 0.013(8) -0.025(8) 0.028(7)
C109 0.037(5) 0.036(5) 0.048(5) -0.004(4) 0.001(4) -0.007(4)
C110 0.046(6) 0.041(6) 0.038(5) 0.000(4) -0.003(4) 0.003(5)
C111 0.069(7) 0.046(7) 0.050(6) -0.007(5) 0.000(5) 0.001(5)
C112 0.090(9) 0.086(9) 0.050(6) -0.020(6) 0.014(6) 0.025(7)
C113 0.031(5) 0.035(5) 0.056(5) 0.000(5) 0.010(4) -0.007(4)
C114 0.049(6) 0.036(6) 0.047(5) -0.005(5) 0.015(4) -0.010(5)
C115 0.052(6) 0.060(7) 0.066(6) -0.002(6) 0.019(5) -0.030(5)
C116 0.068(7) 0.074(8) 0.058(6) -0.017(6) 0.028(6) -0.034(6)
N2 0.028(4) 0.035(4) 0.037(4) 0.002(3) 0.000(3) -0.004(3)
C117 0.032(5) 0.040(6) 0.050(5) -0.001(5) 0.014(4) -0.007(4)
C118 0.031(5) 0.043(6) 0.051(5) -0.006(5) 0.010(4) -0.007(4)
C119 0.071(7) 0.048(7) 0.061(6) -0.012(6) 0.029(5) -0.025(5)
C120 0.085(8) 0.065(8) 0.074(7) -0.033(7) 0.042(7) -0.028(6)
C121 0.035(5) 0.044(6) 0.042(5) -0.005(4) -0.004(4) 0.001(4)
C122 0.044(6) 0.054(7) 0.041(5) -0.007(5) -0.001(4) 0.007(5)
C123 0.099(8) 0.037(6) 0.039(6) -0.008(5) 0.001(5) 0.010(6)
C124 0.111(10) 0.110(11) 0.054(7) -0.019(8) 0.018(7) 0.026(9)
C125 0.024(4) 0.041(5) 0.049(6) -0.001(4) 0.001(4) -0.007(4)
C126 0.038(5) 0.040(5) 0.052(7) -0.004(5) 0.002(4) 0.002(4)
C127 0.060(7) 0.069(8) 0.069(8) 0.009(6) -0.005(5) 0.019(6)
C128 0.081(8) 0.069(8) 0.072(9) 0.003(6) 0.004(6) 0.029(6)
C129 0.031(5) 0.036(5) 0.048(6) 0.004(4) 0.002(4) -0.011(4)
C130 0.038(5) 0.047(5) 0.041(6) 0.005(5) 0.003(4) 0.000(4)
C131 0.053(6) 0.062(7) 0.070(8) 0.026(6) 0.010(6) 0.000(5)
C132 0.082(8) 0.066(8) 0.127(12) 0.032(8) 0.003(8) 0.022(7)
N3 0.058(4) 0.048(5) 0.054(5) -0.017(4) 0.025(4) -0.023(4)
C133 0.092(8) 0.066(8) 0.051(5) 0.002(5) 0.014(6) 0.025(6)
C134 0.072(8) 0.143(12) 0.046(6) 0.010(6) 0.011(6) 0.010(8)
C135 0.143(13) 0.135(11) 0.058(6) -0.042(9) 0.022(8) -0.026(11)
C136 0.100(10) 0.107(10) 0.103(12) 0.022(8) 0.013(9) 0.030(9)
C137 0.073(6) 0.073(7) 0.059(8) -0.003(6) 0.020(6) 0.014(5)
C138 0.091(6) 0.043(7) 0.066(8) -0.009(6) -0.012(7) 0.003(5)
C139 0.068(6) 0.053(8) 0.153(13) -0.001(8) 0.019(8) 0.007(6)
C140 0.076(7) 0.065(10) 0.214(18) -0.024(11) -0.008(10) -0.007(7)
C141 0.076(7) 0.045(6) 0.062(6) -0.013(5) 0.024(6) -0.014(4)
C142 0.054(7) 0.039(6) 0.136(10) -0.014(6) 0.023(7) 0.003(5)
C143 0.075(8) 0.091(10) 0.087(9) -0.009(7) -0.007(7) 0.017(7)
C144 0.063(8) 0.081(10) 0.187(15) 0.011(9) 0.026(9) 0.025(7)
C145 0.053(5) 0.049(7) 0.102(8) -0.003(6) -0.007(6) -0.008(5)
C146 0.090(7) 0.072(9) 0.082(8) -0.017(7) -0.002(6) -0.016(7)
C147 0.052(6) 0.088(9) 0.055(6) 0.007(6) 0.016(5) -0.006(6)
C148 0.116(10) 0.077(9) 0.068(7) -0.028(7) -0.027(7) 0.017(8)
N4 0.037(4) 0.029(4) 0.038(4) -0.009(3) 0.011(3) -0.007(3)
C149 0.052(6) 0.035(5) 0.034(4) -0.004(4) 0.015(4) 0.004(4)
C150 0.054(6) 0.047(6) 0.042(5) -0.005(4) 0.008(5) -0.004(5)
C151 0.068(7) 0.069(8) 0.040(5) -0.003(5) 0.004(5) -0.013(6)
C152 0.132(11) 0.067(8) 0.044(6) -0.005(6) 0.006(7) -0.026(8)
C153 0.044(5) 0.027(4) 0.051(5) -0.006(4) 0.014(5) -0.006(4)
C154 0.068(7) 0.041(6) 0.053(6) 0.001(5) 0.005(5) -0.014(5)
C155 0.099(9) 0.041(6) 0.051(6) 0.002(5) 0.014(6) -0.018(6)
C156 0.127(11) 0.071(9) 0.053(7) 0.010(6) -0.005(7) -0.015(8)
C157 0.042(4) 0.035(5) 0.051(6) -0.007(5) 0.015(4) 0.001(4)
C158 0.052(5) 0.033(6) 0.056(7) -0.014(5) 0.015(5) 0.007(4)
C159 0.040(5) 0.067(8) 0.097(9) -0.008(7) 0.008(6) 0.009(5)
C160 0.068(8) 0.054(8) 0.196(17) -0.001(9) 0.006(9) 0.029(6)
C161 0.047(4) 0.021(4) 0.044(5) -0.012(4) 0.006(4) 0.001(4)
C162 0.040(5) 0.039(6) 0.058(6) -0.004(5) -0.002(5) -0.007(4)
C163 0.042(6) 0.049(7) 0.075(7) -0.009(6) -0.007(5) -0.003(5)
C164 0.085(8) 0.056(8) 0.065(6) -0.017(6) -0.019(6) 0.013(6)

loop_
_atom_type_symbol
_atom_type_description
_atom_type_scat_dispersion_real
_atom_type_scat_dispersion_imag
_atom_type_scat_source
C C 0.0033 0.0016 'International Tables Vol C Tables 4.2.6.8 and 6.1.1.4'
H H 0 0 'International Tables Vol C Tables 4.2.6.8 and 6.1.1.4'
Ag Ag -0.8971 1.1015 'International Tables Vol C Tables 4.2.6.8 and 6.1.1.4'
Au Au -2.0133 8.8022 'International Tables Vol C Tables 4.2.6.8 and 6.1.1.4'
F F 0.0171 0.0103 'International Tables Vol C Tables 4.2.6.8 and 6.1.1.4'
I I -0.4742 1.8119 'International Tables Vol C Tables 4.2.6.8 and 6.1.1.4'
O O 0.0106 0.006 'International Tables Vol C Tables 4.2.6.8 and 6.1.1.4'
N N 0.0061 0.0033 'International Tables Vol C Tables 4.2.6.8 and 6.1.1.4'

loop_
_geom_angle_atom_site_label_1
_geom_angle_atom_site_label_2
_geom_angle_atom_site_label_3
_geom_angle
C7 Au1 C1 171.5(3)
C7 Au1 Ag1 123.4(2)
C1 Au1 Ag1 60.5(2)
C7 Au1 Ag2 92.9(2)
C1 Au1 Ag2 95.7(2)
Ag1 Au1 Ag2 66.857(19)
C19 Au2 C13 172.0(3)
C19 Au2 Ag2 60.2(2)
C13 Au2 Ag2 118.4(2)
C19 Au2 Ag1 93.3(2)
C13 Au2 Ag1 93.1(2)
Ag2 Au2 Ag1 66.59(2)
C1 Ag1 O1 85.0(2)
C1 Ag1 Au1 45.04(18)
O1 Ag1 Au1 122.43(14)
C1 Ag1 I16 117.37(17)
O1 Ag1 I16 85.15(13)
Au1 Ag1 I16 136.80(3)
C1 Ag1 I11 116.71(17)
O1 Ag1 I11 75.70(13)
Au1 Ag1 I11 100.03(2)
I16 Ag1 I11 120.05(3)
C1 Ag1 Au2 129.58(18)
O1 Ag1 Au2 145.03(14)
Au1 Ag1 Au2 87.67(2)
I16 Ag1 Au2 82.81(2)
I11 Ag1 Au2 82.25(2)
C1 Ag1 Ag2 80.67(18)
O1 Ag1 Ag2 154.79(14)
Au1 Ag1 Ag2 57.471(18)
I16 Ag1 Ag2 83.24(2)
I11 Ag1 Ag2 129.38(3)
Au2 Ag1 Ag2 54.883(18)
O3 Ag2 C19 87.0(2)
O3 Ag2 Au2 131.25(14)
C19 Ag2 Au2 45.24(17)
O3 Ag2 I6 90.34(15)
C19 Ag2 I6 121.22(18)
Au2 Ag2 I6 105.42(3)
O3 Ag2 Au1 139.34(15)
C19 Ag2 Au1 130.15(18)
Au2 Ag2 Au1 88.85(2)
I6 Ag2 Au1 83.49(2)
O3 Ag2 I1 65.43(16)
C19 Ag2 I1 114.80(17)
Au2 Ag2 I1 135.00(3)
I6 Ag2 I1 116.92(3)
Au1 Ag2 I1 81.77(2)
O3 Ag2 Ag1 133.95(15)
C19 Ag2 Ag1 79.97(18)
Au2 Ag2 Ag1 58.529(18)
I6 Ag2 Ag1 133.93(3)
Au1 Ag2 Ag1 55.672(17)
I1 Ag2 Ag1 80.49(2)
C25 Au3 C31 172.3(3)
C25 Au3 Ag4 118.5(2)
C31 Au3 Ag4 60.6(2)
C25 Au3 Ag3 92.8(2)
C31 Au3 Ag3 93.5(2)
Ag4 Au3 Ag3 65.755(19)
C43 Au4 C37 173.3(3)
C43 Au4 Ag3 122.5(2)
C37 Au4 Ag3 60.3(2)
C43 Au4 Ag4 92.6(2)
C37 Au4 Ag4 94.1(2)
Ag3 Au4 Ag4 65.541(19)
O5 Ag3 C37 85.4(2)
O5 Ag3 Au4 123.17(14)
C37 Ag3 Au4 45.44(19)
O5 Ag3 I26 84.02(13)
C37 Ag3 I26 118.39(18)
Au4 Ag3 I26 138.26(3)
O5 Ag3 I21 76.87(14)
C37 Ag3 I21 115.72(18)
Au4 Ag3 I21 98.03(2)
I26 Ag3 I21 120.28(3)
O5 Ag3 Au3 144.76(14)
C37 Ag3 Au3 129.57(19)
Au4 Ag3 Au3 87.56(2)
I26 Ag3 Au3 82.15(2)
I21 Ag3 Au3 82.48(2)
O5 Ag3 Ag4 154.15(14)
C37 Ag3 Ag4 81.27(19)
Au4 Ag3 Ag4 58.667(18)
I26 Ag3 Ag4 83.01(2)
I21 Ag3 Ag4 128.93(3)
Au3 Ag3 Ag4 54.429(18)
C31 Ag4 Au3 45.83(17)
C31 Ag4 I36 120.64(19)
Au3 Ag4 I36 104.47(3)
C31 Ag4 I31 116.71(19)
Au3 Ag4 I31 138.11(3)
I36 Ag4 I31 114.79(3)
C31 Ag4 Au4 131.36(18)
Au3 Ag4 Au4 89.13(2)
I36 Ag4 Au4 82.18(2)
I31 Ag4 Au4 82.50(2)
C31 Ag4 Ag3 81.66(18)
Au3 Ag4 Ag3 59.817(19)
I36 Ag4 Ag3 133.11(3)
I31 Ag4 Ag3 82.12(2)
Au4 Ag4 Ag3 55.792(17)
C6 C1 C2 115.4(8)
C6 C1 Au1 115.5(6)
C2 C1 Au1 128.4(6)
C6 C1 Ag1 102.5(5)
C2 C1 Ag1 102.1(5)
Au1 C1 Ag1 74.5(2)
C1 C2 C3 122.3(8)
C1 C2 I1 121.4(6)
C3 C2 I1 116.3(6)
F2 C3 C4 118.5(8)
F2 C3 C2 122.2(8)
C4 C3 C2 119.3(8)
F3 C4 C5 120.8(9)
F3 C4 C3 119.7(9)
C5 C4 C3 119.5(9)
F4 C5 C4 119.0(8)
F4 C5 C6 121.3(8)
C4 C5 C6 119.7(9)
F5 C6 C1 120.8(8)
F5 C6 C5 115.3(8)
C1 C6 C5 123.8(8)
C2 I1 Ag2 98.7(2)
C12 C7 C8 113.7(7)
C12 C7 Au1 116.6(6)
C8 C7 Au1 129.7(6)
C9 C8 C7 122.2(8)
C9 C8 I6 117.1(7)
C7 C8 I6 120.7(6)
F7 C9 C10 118.3(8)
F7 C9 C8 120.9(8)
C10 C9 C8 120.9(9)
F8 C10 C11 121.3(8)
F8 C10 C9 119.1(9)
C11 C10 C9 119.5(8)
F9 C11 C12 122.5(9)
F9 C11 C10 119.1(8)
C12 C11 C10 118.3(8)
F10 C12 C11 115.4(8)
F10 C12 C7 119.2(7)
C11 C12 C7 125.4(9)
C8 I6 Ag2 95.9(2)
C18 C13 C14 114.7(8)
C18 C13 Au2 115.6(6)
C14 C13 Au2 129.7(6)
C15 C14 C13 122.9(8)
C15 C14 I11 116.1(7)
C13 C14 I11 121.0(6)
F12 C15 C16 117.8(8)
F12 C15 C14 122.1(9)
C16 C15 C14 120.0(9)
F13 C16 C17 120.6(9)
F13 C16 C15 120.6(9)
C17 C16 C15 118.8(8)
C16 C17 F14 120.4(8)
C16 C17 C18 120.2(9)
F14 C17 C18 119.4(9)
F15 C18 C13 120.5(8)
F15 C18 C17 116.1(8)
C13 C18 C17 123.4(9)
C14 I11 Ag1 96.7(2)
C24 C19 C20 115.2(7)
C24 C19 Au2 115.7(6)
C20 C19 Au2 128.9(6)
C24 C19 Ag2 98.0(5)
C20 C19 Ag2 101.8(5)
Au2 C19 Ag2 74.6(2)
C21 C20 C19 121.8(7)
C21 C20 I16 116.3(6)
C19 C20 I16 121.9(6)
F17 C21 C22 117.1(7)
F17 C21 C20 121.7(7)
C22 C21 C20 121.1(7)
F18 C22 C21 120.7(8)
F18 C22 C23 119.9(8)
C21 C22 C23 119.3(7)
F19 C23 C22 119.5(8)
F19 C23 C24 122.3(8)
C22 C23 C24 118.2(8)
F20 C24 C23 115.5(7)
F20 C24 C19 120.2(7)
C23 C24 C19 124.3(8)
C20 I16 Ag1 97.2(2)
C30 C25 C26 113.1(7)
C30 C25 Au3 116.1(6)
C26 C25 Au3 130.8(6)
C27 C26 C25 121.8(8)
C27 C26 I21 117.8(6)
C25 C26 I21 120.3(6)
F22 C27 C28 119.0(7)
F22 C27 C26 119.5(8)
C28 C27 C26 121.5(8)
F23 C28 C29 121.9(8)
F23 C28 C27 119.3(8)
C29 C28 C27 118.7(8)
F24 C29 C28 118.5(8)
F24 C29 C30 122.3(8)
C28 C29 C30 119.2(8)
F25 C30 C29 114.8(8)
F25 C30 C25 119.6(7)
C29 C30 C25 125.6(8)
C26 I21 Ag3 97.4(2)
C36 C31 C32 114.1(7)
C36 C31 Au3 117.4(6)
C32 C31 Au3 128.2(6)
C36 C31 Ag4 99.9(6)
C32 C31 Ag4 102.7(5)
Au3 C31 Ag4 73.5(2)
C33 C32 C31 121.9(7)
C33 C32 I26 116.5(6)
C31 C32 I26 121.6(5)
F27 C33 C32 121.4(7)
F27 C33 C34 118.6(7)
C32 C33 C34 120.0(8)
C35 C34 F28 120.8(8)
C35 C34 C33 120.2(7)
F28 C34 C33 119.0(8)
F29 C35 C36 121.5(8)
F29 C35 C34 119.4(7)
C36 C35 C34 119.1(8)
C35 C36 F30 116.7(8)
C35 C36 C31 124.6(8)
F30 C36 C31 118.7(7)
C32 I26 Ag3 98.4(2)
C42 C37 C38 115.4(8)
C42 C37 Au4 116.2(6)
C38 C37 Au4 127.6(6)
C42 C37 Ag3 104.5(6)
C38 C37 Ag3 100.9(5)
Au4 C37 Ag3 74.3(2)
C39 C38 C37 122.3(8)
C39 C38 I31 116.2(6)
C37 C38 I31 121.5(6)
F32 C39 C38 122.6(9)
F32 C39 C40 118.5(9)
C38 C39 C40 118.9(9)
C41 C40 F33 120.4(9)
C41 C40 C39 121.1(9)
F33 C40 C39 118.5(9)
F34 C41 C40 120.6(9)
F34 C41 C42 120.3(8)
C40 C41 C42 119.0(9)
F35 C42 C41 117.0(8)
F35 C42 C37 119.8(8)
C41 C42 C37 123.1(8)
C38 I31 Ag4 99.0(2)
C48 C43 C44 114.8(8)
C48 C43 Au4 116.5(6)
C44 C43 Au4 128.7(6)
C45 C44 C43 122.1(8)
C45 C44 I36 116.8(6)
C43 C44 I36 121.0(6)
F37 C45 C46 117.2(8)
F37 C45 C44 121.6(8)
C46 C45 C44 121.2(9)
F38 C46 C45 121.8(9)
F38 C46 C47 119.5(9)
C45 C46 C47 118.7(8)
F39 C47 C46 120.6(8)
F39 C47 C48 119.5(9)
C46 C47 C48 119.8(8)
F40 C48 C43 120.2(8)
F40 C48 C47 116.4(8)
C43 C48 C47 123.4(9)
C44 I36 Ag4 96.6(2)
C49 O1 Ag1 123.7(6)
O1 C49 O2 132.8(9)
O1 C49 C50A 114.6(8)
O2 C49 C50A 112.6(8)
F41A C50A F43A 118.9(9)
F41A C50A F42A 94.2(9)
F43A C50A F42A 99.2(9)
F41A C50A C49 116.1(9)
F43A C50A C49 115.3(9)
F42A C50A C49 108.1(8)
C51 O3 Ag2 121.4(6)
O4 C51 O3 129.7(9)
O4 C51 C52 117.7(9)
O3 C51 C52 112.6(9)
F44 C52 F46 107.0(9)
F44 C52 F45 105.5(8)
F46 C52 F45 104.9(8)
F44 C52 C51 112.8(9)
F46 C52 C51 112.8(8)
F45 C52 C51 113.1(8)
C53 O5 Ag3 126.0(5)
O5 C53 O6 131.4(8)
O5 C53 C54A 115.6(8)
O6 C53 C54A 113.0(8)
F47A C54A F49A 107.6(11)
F47A C54A F48A 98.6(11)
F49A C54A F48A 108.1(11)
F47A C54A C53 118.8(11)
F49A C54A C53 117.3(10)
F48A C54A C53 104.2(9)
O8A C55A O7A 127.6(19)
O8A C55A C56A 118.0(15)
O7A C55A C56A 114.2(16)
F52 C56A F50 106.0(10)
F52 C56A F51 106.0(10)
F50 C56A F51 108.1(10)
F52 C56A C55A 119.9(13)
F50 C56A C55A 108.6(10)
F51 C56A C55A 107.8(10)
O8B C55B O7B 127(3)
C109 N1 C105 111.5(6)
C109 N1 C113 107.0(6)
C105 N1 C113 110.4(6)
C109 N1 C101 111.4(7)
C105 N1 C101 105.4(6)
C113 N1 C101 111.1(6)
C102 C101 N1 116.8(6)
C103 C102 C101 108.4(7)
C102 C103 C104 112.0(8)
N1 C105 C106 115.5(7)
C105 C106 C107 108.7(7)
C108 C107 C106 112.5(9)
C110 C109 N1 116.2(7)
C109 C110 C111 109.0(8)
C112 C111 C110 111.5(8)
N1 C113 C114 114.4(6)
C115 C114 C113 110.4(7)
C116 C115 C114 111.9(8)
C125 N2 C121 111.2(6)
C125 N2 C129 106.4(6)
C121 N2 C129 112.1(7)
C125 N2 C117 109.5(6)
C121 N2 C117 107.4(6)
C129 N2 C117 110.3(6)
C118 C117 N2 116.2(7)
C117 C118 C119 110.5(7)
C120 C119 C118 113.1(8)
C122 C121 N2 116.5(7)
C121 C122 C123 110.5(8)
C124 C123 C122 113.8(9)
C126 C125 N2 115.9(6)
C127 C126 C125 112.2(8)
C128 C127 C126 114.3(9)
C130 C129 N2 115.9(7)
C129 C130 C131 109.4(7)
C130 C131 C132 113.4(8)
C141 N3 C145 115.0(9)
C141 N3 C133 112.3(8)
C145 N3 C133 109.8(8)
C141 N3 C137 105.2(7)
C145 N3 C137 106.0(7)
C133 N3 C137 107.9(8)
C134 C133 N3 119.2(10)
C133 C134 C135 114.7(12)
C136 C135 C134 119.9(15)
C138 C137 N3 118.4(9)
C137 C138 C139 113.1(9)
C140 C139 C138 116.5(11)
N3 C141 C142 110.5(8)
C141 C142 C143 109.5(9)
C144 C143 C142 116.2(11)
C146 C145 N3 119.2(10)
C145 C146 C147 119.1(11)
C148 C147 C146 111.2(9)
C157 N4 C149 111.8(7)
C157 N4 C161 110.1(6)
C149 N4 C161 109.8(6)
C157 N4 C153 109.0(6)
C149 N4 C153 107.7(6)
C161 N4 C153 108.4(6)
C150 C149 N4 115.7(7)
C149 C150 C151 114.5(8)
C150 C151 C152 110.7(9)
C154 C153 N4 116.1(7)
C153 C154 C155 113.6(8)
C156 C155 C154 115.4(10)
C158 C157 N4 115.9(7)
C157 C158 C159 110.5(8)
C160 C159 C158 115.8(10)
C162 C161 N4 117.0(7)
C161 C162 C163 110.9(8)
C164 C163 C162 114.6(9)

loop_
_geom_bond_atom_site_label_1
_geom_bond_atom_site_label_2
_geom_bond_distance
Au1 C7 2.049(7)
Au1 C1 2.077(8)
Au1 Ag1 2.8282(7)
Au1 Ag2 2.8874(7)
Au2 C19 2.068(7)
Au2 C13 2.070(8)
Au2 Ag2 2.8070(7)
Au2 Ag1 2.9269(7)
Ag1 C1 2.555(8)
Ag1 O1 2.555(6)
Ag1 I16 2.8401(8)
Ag1 I11 2.8607(8)
Ag1 Ag2 3.1491(9)
Ag2 O3 2.524(6)
Ag2 C19 2.527(8)
Ag2 I6 2.8188(9)
Ag2 I1 2.9011(9)
Au3 C25 2.046(8)
Au3 C31 2.074(7)
Au3 Ag4 2.7738(7)
Au3 Ag3 2.9478(7)
Au4 C43 2.056(8)
Au4 C37 2.091(8)
Au4 Ag3 2.8250(7)
Au4 Ag4 2.9178(7)
Ag3 O5 2.531(6)
Ag3 C37 2.549(8)
Ag3 I26 2.8396(8)
Ag3 I21 2.8465(8)
Ag3 Ag4 3.1094(9)
Ag4 C31 2.520(8)
Ag4 I36 2.7987(9)
Ag4 I31 2.8225(9)
C1 C6 1.372(11)
C1 C2 1.389(10)
C2 C3 1.399(11)
C2 I1 2.096(8)
C3 F2 1.335(9)
C3 C4 1.387(12)
C4 F3 1.350(10)
C4 C5 1.358(12)
C5 F4 1.351(9)
C5 C6 1.384(11)
C6 F5 1.353(9)
C7 C12 1.388(10)
C7 C8 1.408(11)
C8 C9 1.374(11)
C8 I6 2.108(8)
C9 F7 1.363(10)
C9 C10 1.373(12)
C10 F8 1.357(9)
C10 C11 1.373(12)
C11 F9 1.341(9)
C11 C12 1.371(11)
C12 F10 1.349(10)
C13 C18 1.378(11)
C13 C14 1.396(11)
C14 C15 1.382(11)
C14 I11 2.099(9)
C15 F12 1.338(10)
C15 C16 1.379(13)
C16 F13 1.338(9)
C16 C17 1.360(13)
C17 F14 1.371(10)
C17 C18 1.388(11)
C18 F15 1.356(10)
C19 C24 1.391(11)
C19 C20 1.391(10)
C20 C21 1.384(10)
C20 I16 2.110(8)
C21 F17 1.351(8)
C21 C22 1.375(11)
C22 F18 1.340(9)
C22 C23 1.384(11)
C23 F19 1.333(9)
C23 C24 1.390(11)
C24 F20 1.351(9)
C25 C30 1.392(11)
C25 C26 1.418(10)
C26 C27 1.377(10)
C26 I21 2.092(8)
C27 F22 1.367(9)
C27 C28 1.375(12)
C28 F23 1.349(9)
C28 C29 1.365(12)
C29 F24 1.359(9)
C29 C30 1.368(11)
C30 F25 1.364(9)
C31 C36 1.394(11)
C31 C32 1.403(10)
C32 C33 1.373(10)
C32 I26 2.104(8)
C33 F27 1.357(9)
C33 C34 1.373(11)
C34 C35 1.352(12)
C34 F28 1.360(8)
C35 F29 1.346(9)
C35 C36 1.352(11)
C36 F30 1.355(9)
C37 C42 1.392(11)
C37 C38 1.399(11)
C38 C39 1.361(12)
C38 I31 2.102(8)
C39 F32 1.344(9)
C39 C40 1.380(13)
C40 C41 1.353(12)
C40 F33 1.359(10)
C41 F34 1.350(10)
C41 C42 1.357(12)
C42 F35 1.353(9)
C43 C48 1.386(11)
C43 C44 1.389(11)
C44 C45 1.385(11)
C44 I36 2.093(8)
C45 F37 1.359(10)
C45 C46 1.361(12)
C46 F38 1.348(10)
C46 C47 1.365(13)
C47 F39 1.359(9)
C47 C48 1.388(12)
C48 F40 1.358(10)
O1 C49 1.217(10)
O2 C49 1.232(10)
C49 C50A 1.546(13)
C50A F41A 1.298(11)
C50A F43A 1.306(11)
C50A F42A 1.410(12)
F41B F43B 1.77(2)
O3 C51 1.232(10)
O4 C51 1.220(11)
C51 C52 1.526(13)
C52 F44 1.322(11)
C52 F46 1.335(11)
C52 F45 1.356(11)
O5 C53 1.219(9)
O6 C53 1.244(9)
C53 C54A 1.533(13)
C54A F47A 1.226(14)
C54A F49A 1.319(13)
C54A F48A 1.439(14)
O7A C55A 1.269(19)
O8A C55A 1.18(2)
C55A C56A 1.59(2)
C56A F52 1.286(12)
C56A F50 1.307(12)
C56A F51 1.334(12)
O7B C55B 1.28(3)
O8B C55B 1.15(3)
N1 C109 1.519(10)
N1 C105 1.523(9)
N1 C113 1.524(10)
N1 C101 1.530(10)
C101 C102 1.521(11)
C102 C103 1.517(12)
C103 C104 1.531(12)
C105 C106 1.526(11)
C106 C107 1.538(12)
C107 C108 1.507(13)
C109 C110 1.509(11)
C110 C111 1.530(12)
C111 C112 1.516(13)
C113 C114 1.540(12)
C114 C115 1.523(11)
C115 C116 1.496(13)
N2 C125 1.518(10)
N2 C121 1.521(10)
N2 C129 1.522(10)
N2 C117 1.533(10)
C117 C118 1.497(11)
C118 C119 1.519(11)
C119 C120 1.507(13)
C121 C122 1.508(11)
C122 C123 1.511(12)
C123 C124 1.503(13)
C125 C126 1.510(11)
C126 C127 1.503(12)
C127 C128 1.486(14)
C129 C130 1.515(11)
C130 C131 1.523(12)
C131 C132 1.528(13)
N3 C141 1.444(12)
N3 C145 1.486(11)
N3 C133 1.533(12)
N3 C137 1.647(12)
C133 C134 1.459(14)
C134 C135 1.476(15)
C135 C136 1.414(17)
C137 C138 1.458(13)
C138 C139 1.507(14)
C139 C140 1.420(14)
C141 C142 1.525(13)
C142 C143 1.533(15)
C143 C144 1.473(15)
C145 C146 1.415(14)
C146 C147 1.499(13)
C147 C148 1.490(13)
N4 C157 1.512(10)
N4 C149 1.518(10)
N4 C161 1.530(10)
N4 C153 1.547(10)
C149 C150 1.489(12)
C150 C151 1.512(12)
C151 C152 1.513(13)
C153 C154 1.492(12)
C154 C155 1.526(13)
C155 C156 1.461(13)
C157 C158 1.485(12)
C158 C159 1.513(12)
C159 C160 1.448(14)
C161 C162 1.501(11)
C162 C163 1.516(12)
C163 C164 1.506(13)
